data_2226745
loop_
_publ_author_name
'Zhu, Fanghua'
'Qin, Yuancheng'
'Lei, Jiehong'
'Zhang, Lin'
'Yin, Qiang'

_publ_section_title
;
 Dicylopentadienyl[4-(4-vinylbenzyloxy)pyridine-2,6-dicarboxylato]titanium(IV)
 monohydrate
;
_journal_coeditor_code ZL2275
_journal_issue 7
_journal_name_full 'Acta Crystallographica Section E'
_journal_page_first m769
_journal_page_last m770
_journal_paper_doi 10.1107/S1600536810021148
_journal_volume 66
_journal_year 2010
_chemical_formula_iupac '[Ti (C5 H5)2 (C16 H11 N O5)], H2 O'
_chemical_formula_moiety 'C26 H21 N O5 Ti, H2 O'
_chemical_formula_sum 'C26 H23 N O6 Ti'
_chemical_formula_weight 493.35
_chemical_name_systematic
;
Dicylopentadienyl[4-(4-vinylbenzyloxy)pyridine-2,6-dicarboxylato]titanium(IV)
monohydrate
;
_space_group_IT_number 14
_symmetry_cell_setting monoclinic
_symmetry_space_group_name_Hall '-P 2yn'
_symmetry_space_group_name_H-M 'P 1 21/n 1'
_atom_sites_solution_hydrogens mixed
_atom_sites_solution_primary direct
_atom_sites_solution_secondary difmap
_audit_creation_method SHELXL-97
_cell_angle_alpha 90.00
_cell_angle_beta 97.4600(10)
_cell_angle_gamma 90.00
_cell_formula_units_Z 4
_cell_length_a 7.1696(7)
_cell_length_b 13.7884(13)
_cell_length_c 22.419(2)
_cell_measurement_reflns_used 4730
_cell_measurement_temperature 153(2)
_cell_measurement_theta_max 27.34
_cell_measurement_theta_min 2.36
_cell_volume 2197.5(4)
_computing_cell_refinement 'SAINT (Bruker, 2004)'
_computing_data_collection 'APEX2 (Bruker, 2004)'
_computing_data_reduction 'SAINT (Bruker, 2004)'
_computing_molecular_graphics 'ORTEPIII (Burnett & Johnson, 1996)'
_computing_publication_material
;
SHELXL97 (Sheldrick, 2008), PLATON (Spek, 2009) and Mercury
(Macrae <i>et al.</i>,  2006)
;
_computing_structure_refinement 'SHELXL97 (Sheldrick, 2008)'
_computing_structure_solution 'SHELXS97 (Sheldrick, 2008)'
_diffrn_ambient_temperature 153(2)
_diffrn_measured_fraction_theta_full 0.972
_diffrn_measured_fraction_theta_max 0.972
_diffrn_measurement_device_type 'Bruker APEXII CCD detector'
_diffrn_measurement_method '\f and \w scans'
_diffrn_radiation_monochromator graphite
_diffrn_radiation_source 'sealed tube'
_diffrn_radiation_type MoK\a
_diffrn_radiation_wavelength 0.71073
_diffrn_reflns_av_R_equivalents 0.0975
_diffrn_reflns_av_sigmaI/netI 0.0742
_diffrn_reflns_limit_h_max 9
_diffrn_reflns_limit_h_min -9
_diffrn_reflns_limit_k_max 18
_diffrn_reflns_limit_k_min -18
_diffrn_reflns_limit_l_max 18
_diffrn_reflns_limit_l_min -29
_diffrn_reflns_number 13494
_diffrn_reflns_theta_full 28.20
_diffrn_reflns_theta_max 28.20
_diffrn_reflns_theta_min 1.74
_exptl_absorpt_coefficient_mu 0.435
_exptl_absorpt_correction_T_max 0.9066
_exptl_absorpt_correction_T_min 0.8734
_exptl_absorpt_correction_type multi-scan
_exptl_absorpt_process_details
;
(<i>SADABS</i>; Bruker, 2001)
;
_exptl_crystal_colour colourless
_exptl_crystal_density_diffrn 1.491
_exptl_crystal_density_method 'not measured'
_exptl_crystal_description block
_exptl_crystal_F_000 1024
_exptl_crystal_size_max 0.32
_exptl_crystal_size_mid 0.28
_exptl_crystal_size_min 0.23
_refine_diff_density_max 0.461
_refine_diff_density_min -0.477
_refine_ls_extinction_method none
_refine_ls_goodness_of_fit_ref 1.031
_refine_ls_hydrogen_treatment mixed
_refine_ls_matrix_type full
_refine_ls_number_parameters 315
_refine_ls_number_reflns 5269
_refine_ls_number_restraints 2
_refine_ls_restrained_S_all 1.031
_refine_ls_R_factor_all 0.0645
_refine_ls_R_factor_gt 0.0448
_refine_ls_shift/su_max 0.001
_refine_ls_shift/su_mean 0.000
_refine_ls_structure_factor_coef Fsqd
_refine_ls_weighting_details 'calc w=1/[\s^2^(Fo^2^)+(0.0558P)^2^] where P=(Fo^2^+2Fc^2^)/3'
_refine_ls_weighting_scheme calc
_refine_ls_wR_factor_gt 0.1180
_refine_ls_wR_factor_ref 0.1274
_reflns_number_gt 3775
_reflns_number_total 5269
_reflns_threshold_expression I>2\s(I)
_cod_data_source_file zl2275.cif
_cod_data_source_block I
_cod_original_cell_volume 2197.6(4)
_cod_original_sg_symbol_H-M 'P 21/n'
_cod_database_code 2226745
_cod_database_fobs_code 2226745

loop_
_symmetry_equiv_pos_as_xyz
'x, y, z'
'-x+1/2, y+1/2, -z+1/2'
'-x, -y, -z'
'x-1/2, -y-1/2, z-1/2'

loop_
_atom_site_type_symbol
_atom_site_label
_atom_site_fract_x
_atom_site_fract_y
_atom_site_fract_z
_atom_site_U_iso_or_equiv
_atom_site_adp_type
_atom_site_calc_flag
_atom_site_refinement_flags
_atom_site_occupancy
_atom_site_disorder_assembly
_atom_site_disorder_group
Ti Ti1 0.69524(4) 0.37174(2) 0.697730(16) 0.03351(13) Uani d . 1 . .
O O1 0.4408(2) 0.37378(10) 0.63473(7) 0.0461(4) Uani d . 1 . .
N N1 0.6958(2) 0.49830(11) 0.63954(7) 0.0314(3) Uani d . 1 . .
O O4 1.1293(2) 0.58056(11) 0.70963(7) 0.0501(4) Uani d . 1 . .
O O5 0.68376(18) 0.73586(10) 0.52883(6) 0.0433(4) Uani d . 1 . .
O O3 0.95114(17) 0.45046(10) 0.72073(6) 0.0388(3) Uani d . 1 . .
C C11 0.8521(3) 0.63889(14) 0.60863(8) 0.0334(4) Uani d . 1 . .
H H11 0.9598 0.6797 0.6133 0.040 Uiso calc R 1 . .
C C16 0.9911(2) 0.53006(14) 0.69565(9) 0.0340(4) Uani d . 1 . .
O O2 0.2441(2) 0.45197(13) 0.56604(7) 0.0581(5) Uani d . 1 . .
C C12 0.8425(2) 0.55837(13) 0.64445(8) 0.0306(4) Uani d . 1 . .
C C10 0.6995(3) 0.65870(15) 0.56549(9) 0.0354(4) Uani d . 1 . .
C C6 0.7905(3) 0.88739(15) 0.49283(10) 0.0405(5) Uani d . 1 . .
C C15 0.3962(3) 0.44286(16) 0.59832(9) 0.0406(5) Uani d . 1 . .
C C14 0.5456(3) 0.59511(15) 0.55972(9) 0.0371(4) Uani d . 1 . .
H H14 0.4405 0.6064 0.5301 0.045 Uiso calc R 1 . .
C C13 0.5488(2) 0.51691(14) 0.59710(8) 0.0338(4) Uani d . 1 . .
C C3 0.7158(3) 1.04503(17) 0.41498(10) 0.0455(5) Uani d U 1 . .
C C9 0.8416(3) 0.80338(17) 0.53390(10) 0.0476(5) Uani d . 1 . .
H H9A 0.9547 0.7705 0.5227 0.057 Uiso calc R 1 . .
H H9B 0.8701 0.8264 0.5759 0.057 Uiso calc R 1 . .
C C2 0.6819(3) 1.12760(19) 0.37223(12) 0.0559(6) Uani d . 1 . .
H H2 0.6552 1.1110 0.3309 0.067 Uiso calc R 1 . .
C C22 0.4196(3) 0.39584(17) 0.74867(11) 0.0468(5) Uani d . 1 . .
H H22 0.2863 0.3958 0.7289 0.056 Uiso calc R 1 . .
C C23 0.5186(3) 0.31475(17) 0.77295(10) 0.0484(5) Uani d . 1 . .
H H23 0.4668 0.2478 0.7759 0.058 Uiso calc R 1 . .
C C4 0.7219(3) 1.05683(18) 0.47672(11) 0.0524(6) Uani d U 1 . .
H H4 0.7002 1.1190 0.4928 0.063 Uiso calc R 1 . .
C C1 0.6844(3) 1.2187(2) 0.38448(14) 0.0651(7) Uani d . 1 . .
H H1A 0.7102 1.2399 0.4250 0.078 Uiso calc R 1 . .
H H1B 0.6604 1.2649 0.3530 0.078 Uiso calc R 1 . .
C C26 0.5322(3) 0.47828(17) 0.76070(10) 0.0475(5) Uani d . 1 . .
H H26 0.4932 0.5468 0.7512 0.057 Uiso calc R 1 . .
C C19 0.7826(4) 0.20477(17) 0.71147(13) 0.0595(7) Uani d . 1 . .
H H19 0.7623 0.1633 0.7466 0.071 Uiso calc R 1 . .
C C7 0.7802(3) 0.87685(17) 0.43084(11) 0.0514(6) Uani d . 1 . .
H H7 0.7991 0.8146 0.4144 0.062 Uiso calc R 1 . .
C C21 0.9291(4) 0.29268(19) 0.64666(12) 0.0599(7) Uani d U 1 . .
H H21 1.0311 0.3259 0.6280 0.072 Uiso calc R 1 . .
C C25 0.6991(3) 0.44875(18) 0.79528(10) 0.0497(6) Uani d . 1 . .
H H25 0.7999 0.4928 0.8148 0.060 Uiso calc R 1 . .
C C8 0.7433(3) 0.95444(18) 0.39290(10) 0.0539(6) Uani d . 1 . .
H H8 0.7368 0.9451 0.3507 0.065 Uiso calc R 1 . .
C C24 0.6946(3) 0.34904(18) 0.80199(10) 0.0503(6) Uani d . 1 . .
H H24 0.7881 0.3097 0.8288 0.060 Uiso calc R 1 . .
C C5 0.7596(3) 0.97820(17) 0.51504(10) 0.0477(5) Uani d . 1 . .
H H5 0.7642 0.9872 0.5572 0.057 Uiso calc R 1 . .
C C20 0.9456(3) 0.25547(16) 0.70441(12) 0.0551(6) Uani d . 1 . .
H H20 1.0621 0.2573 0.7342 0.066 Uiso calc R 1 . .
C C18 0.6618(4) 0.21283(18) 0.65783(15) 0.0706(8) Uani d . 1 . .
H H18 0.5403 0.1772 0.6477 0.085 Uiso calc R 1 . .
C C17 0.7549(5) 0.26670(19) 0.61727(13) 0.0701(8) Uani d U 1 . .
H H17 0.7100 0.2768 0.5736 0.084 Uiso calc R 1 . .
O O6 0.8910(3) 0.38835(15) 0.50777(9) 0.0714(6) Uani d . 1 . .
H H6O1 1.011(5) 0.400(3) 0.5321(15) 0.117(12) Uiso d . 1 . .
H H6O2 0.864(6) 0.452(4) 0.4802(18) 0.163(17) Uiso d . 1 . .

loop_
_atom_site_aniso_label
_atom_site_aniso_U_11
_atom_site_aniso_U_22
_atom_site_aniso_U_33
_atom_site_aniso_U_12
_atom_site_aniso_U_13
_atom_site_aniso_U_23
Ti1 0.0321(2) 0.0242(2) 0.0433(2) -0.00074(13) 0.00121(14) 0.00586(14)
O1 0.0431(8) 0.0374(9) 0.0543(9) -0.0118(6) -0.0071(7) 0.0121(7)
N1 0.0303(8) 0.0267(8) 0.0361(8) -0.0017(6) 0.0007(6) 0.0031(7)
O4 0.0366(7) 0.0377(9) 0.0708(10) -0.0081(6) -0.0129(7) 0.0107(8)
O5 0.0438(8) 0.0369(8) 0.0470(8) -0.0072(6) -0.0028(6) 0.0157(7)
O3 0.0323(7) 0.0329(8) 0.0495(8) 0.0001(6) -0.0016(6) 0.0107(6)
C11 0.0328(9) 0.0290(10) 0.0381(10) -0.0031(7) 0.0038(8) 0.0017(8)
C16 0.0310(9) 0.0285(10) 0.0418(11) 0.0037(8) 0.0022(8) 0.0015(8)
O2 0.0432(9) 0.0624(11) 0.0622(10) -0.0167(7) -0.0184(7) 0.0183(8)
C12 0.0296(9) 0.0255(9) 0.0364(10) 0.0011(7) 0.0028(7) -0.0009(8)
C10 0.0393(10) 0.0311(10) 0.0358(10) -0.0015(8) 0.0050(8) 0.0051(8)
C6 0.0356(10) 0.0369(12) 0.0490(12) -0.0066(9) 0.0049(9) 0.0083(9)
C15 0.0382(11) 0.0394(12) 0.0421(11) -0.0070(9) -0.0026(9) 0.0011(9)
C14 0.0366(10) 0.0359(11) 0.0370(10) -0.0030(8) -0.0025(8) 0.0052(9)
C13 0.0323(9) 0.0315(11) 0.0361(10) -0.0031(8) -0.0008(8) 0.0020(8)
C3 0.0358(11) 0.0494(14) 0.0512(13) -0.0056(9) 0.0046(9) 0.0136(11)
C9 0.0428(11) 0.0417(13) 0.0565(13) -0.0095(9) 0.0001(10) 0.0135(11)
C2 0.0525(13) 0.0530(16) 0.0617(15) -0.0024(11) 0.0058(11) 0.0115(12)
C22 0.0347(11) 0.0464(13) 0.0602(14) 0.0028(9) 0.0099(10) 0.0091(11)
C23 0.0474(12) 0.0392(12) 0.0614(14) -0.0036(10) 0.0176(10) 0.0147(11)
C4 0.0506(13) 0.0377(13) 0.0711(16) 0.0000(10) 0.0153(11) -0.0018(11)
C1 0.0554(15) 0.0520(17) 0.087(2) 0.0061(12) 0.0068(13) 0.0186(14)
C26 0.0511(13) 0.0399(13) 0.0536(13) 0.0071(10) 0.0147(10) 0.0019(10)
C19 0.0695(16) 0.0265(12) 0.0847(19) 0.0092(11) 0.0188(14) 0.0112(12)
C7 0.0635(14) 0.0387(13) 0.0526(14) -0.0015(11) 0.0107(11) -0.0002(10)
C21 0.0680(16) 0.0430(15) 0.0737(18) 0.0082(12) 0.0277(14) -0.0096(13)
C25 0.0497(13) 0.0539(15) 0.0467(13) -0.0078(11) 0.0106(10) -0.0068(11)
C8 0.0642(15) 0.0524(16) 0.0451(13) -0.0051(12) 0.0071(11) 0.0061(11)
C24 0.0451(12) 0.0600(16) 0.0462(12) 0.0070(11) 0.0067(10) 0.0176(11)
C5 0.0521(13) 0.0463(14) 0.0459(12) -0.0030(10) 0.0111(10) 0.0039(10)
C20 0.0525(13) 0.0373(13) 0.0761(17) 0.0127(11) 0.0112(12) 0.0029(12)
C18 0.0653(16) 0.0295(13) 0.113(2) -0.0026(11) -0.0046(16) -0.0176(14)
C17 0.109(2) 0.0436(15) 0.0559(16) 0.0176(15) 0.0047(15) -0.0135(12)
O6 0.0559(11) 0.0731(14) 0.0798(13) -0.0169(10) -0.0114(10) 0.0203(11)

loop_
_atom_type_symbol
_atom_type_description
_atom_type_scat_dispersion_real
_atom_type_scat_dispersion_imag
_atom_type_scat_source
C C 0.0033 0.0016 'International Tables Vol C Tables 4.2.6.8 and 6.1.1.4'
H H 0.0000 0.0000 'International Tables Vol C Tables 4.2.6.8 and 6.1.1.4'
N N 0.0061 0.0033 'International Tables Vol C Tables 4.2.6.8 and 6.1.1.4'
O O 0.0106 0.0060 'International Tables Vol C Tables 4.2.6.8 and 6.1.1.4'
Ti Ti 0.2776 0.4457 'International Tables Vol C Tables 4.2.6.8 and 6.1.1.4'

loop_
_geom_angle_atom_site_label_1
_geom_angle_atom_site_label_2
_geom_angle_atom_site_label_3
_geom_angle_site_symmetry_1
_geom_angle_site_symmetry_3
_geom_angle
_geom_angle_publ_flag
O3 Ti1 O1 . . 141.08(5) ?
O3 Ti1 N1 . . 70.70(5) ?
O1 Ti1 N1 . . 70.40(5) ?
O3 Ti1 C24 . . 86.58(7) ?
O1 Ti1 C24 . . 122.70(7) ?
N1 Ti1 C24 . . 134.41(8) ?
O3 Ti1 C18 . . 127.10(8) ?
O1 Ti1 C18 . . 74.28(8) ?
N1 Ti1 C18 . . 121.54(9) ?
C24 Ti1 C18 . . 103.80(11) ?
O3 Ti1 C23 . . 121.20(7) ?
O1 Ti1 C23 . . 89.18(7) ?
N1 Ti1 C23 . . 137.22(7) ?
C24 Ti1 C23 . . 35.03(8) ?
C18 Ti1 C23 . . 85.68(10) ?
O3 Ti1 C17 . . 104.91(9) ?
O1 Ti1 C17 . . 74.53(9) ?
N1 Ti1 C17 . . 91.09(9) ?
C24 Ti1 C17 . . 133.61(9) ?
C18 Ti1 C17 . . 34.39(10) ?
C23 Ti1 C17 . . 119.97(10) ?
O3 Ti1 C19 . . 104.79(7) ?
O1 Ti1 C19 . . 106.35(8) ?
N1 Ti1 C19 . . 145.69(8) ?
C24 Ti1 C19 . . 77.24(9) ?
C18 Ti1 C19 . . 33.99(9) ?
C23 Ti1 C19 . . 75.21(9) ?
C17 Ti1 C19 . . 56.38(9) ?
O3 Ti1 C20 . . 73.27(7) ?
O1 Ti1 C20 . . 127.76(8) ?
N1 Ti1 C20 . . 120.90(8) ?
C24 Ti1 C20 . . 86.97(9) ?
C18 Ti1 C20 . . 56.14(9) ?
C23 Ti1 C20 . . 101.46(8) ?
C17 Ti1 C20 . . 55.74(9) ?
C19 Ti1 C20 . . 33.69(8) ?
O3 Ti1 C21 . . 73.49(8) ?
O1 Ti1 C21 . . 106.03(8) ?
N1 Ti1 C21 . . 91.28(8) ?
C24 Ti1 C21 . . 120.12(9) ?
C18 Ti1 C21 . . 56.25(10) ?
C23 Ti1 C21 . . 131.06(9) ?
C17 Ti1 C21 . . 33.42(9) ?
C19 Ti1 C21 . . 55.95(9) ?
C20 Ti1 C21 . . 33.45(8) ?
O3 Ti1 C25 . . 69.60(7) ?
O1 Ti1 C25 . . 119.59(7) ?
N1 Ti1 C25 . . 100.85(7) ?
C24 Ti1 C25 . . 33.57(8) ?
C18 Ti1 C25 . . 137.22(10) ?
C23 Ti1 C25 . . 56.56(8) ?
C17 Ti1 C25 . . 163.88(9) ?
C19 Ti1 C25 . . 109.41(9) ?
C20 Ti1 C25 . . 108.38(9) ?
C21 Ti1 C25 . . 134.30(9) ?
O3 Ti1 C22 . . 122.84(7) ?
O1 Ti1 C22 . . 68.64(7) ?
N1 Ti1 C22 . . 103.68(7) ?
C24 Ti1 C22 . . 56.37(8) ?
C18 Ti1 C22 . . 104.80(10) ?
C23 Ti1 C22 . . 33.79(7) ?
C17 Ti1 C22 . . 132.24(10) ?
C19 Ti1 C22 . . 106.62(9) ?
C20 Ti1 C22 . . 135.25(8) ?
C21 Ti1 C22 . . 160.63(9) ?
C25 Ti1 C22 . . 55.38(8) ?
C15 O1 Ti1 . . 123.54(12) ?
C12 N1 C13 . . 118.42(16) ?
C12 N1 Ti1 . . 120.74(11) ?
C13 N1 Ti1 . . 120.83(12) ?
C10 O5 C9 . . 117.14(15) ?
C16 O3 Ti1 . . 124.24(11) ?
C12 C11 C10 . . 118.02(17) ?
C12 C11 H11 . . 121.0 ?
C10 C11 H11 . . 121.0 ?
O4 C16 O3 . . 126.64(17) ?
O4 C16 C12 . . 121.14(18) ?
O3 C16 C12 . . 112.22(16) ?
N1 C12 C11 . . 123.48(16) ?
N1 C12 C16 . . 111.92(16) ?
C11 C12 C16 . . 124.54(16) ?
O5 C10 C11 . . 125.36(17) ?
O5 C10 C14 . . 115.93(16) ?
C11 C10 C14 . . 118.70(18) ?
C5 C6 C7 . . 117.8(2) ?
C5 C6 C9 . . 121.3(2) ?
C7 C6 C9 . . 120.8(2) ?
O2 C15 O1 . . 125.71(19) ?
O2 C15 C13 . . 120.75(18) ?
O1 C15 C13 . . 113.55(16) ?
C13 C14 C10 . . 119.17(17) ?
C13 C14 H14 . . 120.4 ?
C10 C14 H14 . . 120.4 ?
N1 C13 C14 . . 122.19(17) ?
N1 C13 C15 . . 111.25(16) ?
C14 C13 C15 . . 126.54(17) ?
C8 C3 C4 . . 118.7(2) ?
C8 C3 C2 . . 119.0(2) ?
C4 C3 C2 . . 122.3(2) ?
O5 C9 C6 . . 108.73(16) ?
O5 C9 H9A . . 109.9 ?
C6 C9 H9A . . 109.9 ?
O5 C9 H9B . . 109.9 ?
C6 C9 H9B . . 109.9 ?
H9A C9 H9B . . 108.3 ?
C1 C2 C3 . . 127.9(3) ?
C1 C2 H2 . . 116.1 ?
C3 C2 H2 . . 116.1 ?
C23 C22 C26 . . 108.9(2) ?
C23 C22 Ti1 . . 70.76(12) ?
C26 C22 Ti1 . . 73.61(12) ?
C23 C22 H22 . . 125.5 ?
C26 C22 H22 . . 125.5 ?
Ti1 C22 H22 . . 125.5 ?
C22 C23 C24 . . 106.7(2) ?
C22 C23 Ti1 . . 75.45(13) ?
C24 C23 Ti1 . . 72.03(12) ?
C22 C23 H23 . . 126.2 ?
C24 C23 H23 . . 126.2 ?
Ti1 C23 H23 . . 126.2 ?
C5 C4 C3 . . 120.3(2) ?
C5 C4 H4 . . 119.9 ?
C3 C4 H4 . . 119.9 ?
C2 C1 H1A . . 120.0 ?
C2 C1 H1B . . 120.0 ?
H1A C1 H1B . . 120.0 ?
C25 C26 C22 . . 107.5(2) ?
C25 C26 Ti1 . . 72.89(13) ?
C22 C26 Ti1 . . 72.97(13) ?
C25 C26 H26 . . 126.0 ?
C22 C26 H26 . . 126.0 ?
Ti1 C26 H26 . . 126.0 ?
C20 C19 C18 . . 107.4(2) ?
C20 C19 Ti1 . . 73.22(13) ?
C18 C19 Ti1 . . 71.90(13) ?
C20 C19 H19 . . 126.1 ?
C18 C19 H19 . . 126.1 ?
Ti1 C19 H19 . . 126.1 ?
C8 C7 C6 . . 121.3(2) ?
C8 C7 H7 . . 119.3 ?
C6 C7 H7 . . 119.3 ?
C17 C21 C20 . . 108.2(2) ?
C17 C21 Ti1 . . 72.68(15) ?
C20 C21 Ti1 . . 72.74(13) ?
C17 C21 H21 . . 125.7 ?
C20 C21 H21 . . 125.7 ?
Ti1 C21 H21 . . 125.7 ?
C24 C25 C26 . . 108.6(2) ?
C24 C25 Ti1 . . 70.47(13) ?
C26 C25 Ti1 . . 73.69(13) ?
C24 C25 H25 . . 125.6 ?
C26 C25 H25 . . 125.6 ?
Ti1 C25 H25 . . 125.6 ?
C3 C8 C7 . . 120.9(2) ?
C3 C8 H8 . . 119.5 ?
C7 C8 H8 . . 119.5 ?
C25 C24 C23 . . 108.19(19) ?
C25 C24 Ti1 . . 75.96(13) ?
C23 C24 Ti1 . . 72.94(12) ?
C25 C24 H24 . . 125.5 ?
C23 C24 H24 . . 125.5 ?
Ti1 C24 H24 . . 125.5 ?
C6 C5 C4 . . 121.0(2) ?
C6 C5 H5 . . 119.5 ?
C4 C5 H5 . . 119.5 ?
C21 C20 C19 . . 108.8(2) ?
C21 C20 Ti1 . . 73.81(13) ?
C19 C20 Ti1 . . 73.10(13) ?
C21 C20 H20 . . 125.4 ?
C19 C20 H20 . . 125.4 ?
Ti1 C20 H20 . . 125.4 ?
C19 C18 C17 . . 107.8(2) ?
C19 C18 Ti1 . . 74.11(14) ?
C17 C18 Ti1 . . 73.88(15) ?
C19 C18 H18 . . 125.7 ?
C17 C18 H18 . . 125.7 ?
Ti1 C18 H18 . . 125.7 ?
C21 C17 C18 . . 107.7(2) ?
C21 C17 Ti1 . . 73.90(14) ?
C18 C17 Ti1 . . 71.73(15) ?
C21 C17 H17 . . 125.9 ?
C18 C17 H17 . . 125.9 ?
Ti1 C17 H17 . . 125.9 ?
H6O1 O6 H6O2 . . 106(3) ?

loop_
_geom_bond_atom_site_label_1
_geom_bond_atom_site_label_2
_geom_bond_site_symmetry_2
_geom_bond_distance
_geom_bond_publ_flag
Ti1 O3 . 2.1365(13) ?
Ti1 O1 . 2.1573(14) ?
Ti1 N1 . 2.1792(15) ?
Ti1 C24 . 2.359(2) ?
Ti1 C18 . 2.367(2) ?
Ti1 C23 . 2.371(2) ?
Ti1 C17 . 2.395(3) ?
Ti1 C19 . 2.395(2) ?
Ti1 C20 . 2.397(2) ?
Ti1 C21 . 2.410(2) ?
Ti1 C25 . 2.428(2) ?
Ti1 C22 . 2.430(2) ?
O1 C15 . 1.268(2) ?
N1 C12 . 1.332(2) ?
N1 C13 . 1.349(2) ?
O4 C16 . 1.218(2) ?
O5 C10 . 1.340(2) ?
O5 C9 . 1.458(2) ?
O3 C16 . 1.282(2) ?
C11 C12 . 1.377(3) ?
C11 C10 . 1.390(3) ?
C11 H11 . 0.9500 ?
C16 C12 . 1.512(2) ?
O2 C15 . 1.235(2) ?
C10 C14 . 1.402(3) ?
C6 C5 . 1.376(3) ?
C6 C7 . 1.390(3) ?
C6 C9 . 1.495(3) ?
C15 C13 . 1.499(3) ?
C14 C13 . 1.364(3) ?
C14 H14 . 0.9500 ?
C3 C8 . 1.367(3) ?
C3 C4 . 1.389(3) ?
C3 C2 . 1.488(3) ?
C9 H9A . 0.9900 ?
C9 H9B . 0.9900 ?
C2 C1 . 1.286(3) ?
C2 H2 . 0.9500 ?
C22 C23 . 1.397(3) ?
C22 C26 . 1.400(3) ?
C22 H22 . 1.0000 ?
C23 C24 . 1.423(3) ?
C23 H23 . 1.0000 ?
C4 C5 . 1.388(3) ?
C4 H4 . 0.9500 ?
C1 H1A . 0.9500 ?
C1 H1B . 0.9500 ?
C26 C25 . 1.399(3) ?
C26 H26 . 1.0000 ?
C19 C20 . 1.388(3) ?
C19 C18 . 1.392(4) ?
C19 H19 . 1.0000 ?
C7 C8 . 1.371(3) ?
C7 H7 . 0.9500 ?
C21 C17 . 1.382(4) ?
C21 C20 . 1.383(4) ?
C21 H21 . 1.0000 ?
C25 C24 . 1.384(3) ?
C25 H25 . 1.0000 ?
C8 H8 . 0.9500 ?
C24 H24 . 1.0000 ?
C5 H5 . 0.9500 ?
C20 H20 . 1.0000 ?
C18 C17 . 1.408(4) ?
C18 H18 . 1.0000 ?
C17 H17 . 1.0000 ?
O6 H6O1 . 0.97(4) ?
O6 H6O2 . 1.08(5) ?

loop_
_geom_hbond_atom_site_label_D
_geom_hbond_atom_site_label_H
_geom_hbond_atom_site_label_A
_geom_hbond_site_symmetry_A
_geom_hbond_distance_DH
_geom_hbond_distance_HA
_geom_hbond_distance_DA
_geom_hbond_angle_DHA
O6 H6O1 O2 1_655 0.97(4) 1.89(4) 2.833(2) 164(3)
O6 H6O2 O2 3_666 1.08(5) 1.79(5) 2.847(3) 165(4)
C9 H9A O6 3_766 0.99 2.59 3.464(3) 148
C14 H14 O6 3_666 0.95 2.42 3.303(3) 155
C17 H17 O6 . 1.00 2.59 3.227(4) 121
C22 H22 O3 1_455 1.00 2.50 3.420(3) 152
C23 H23 O4 2_646 1.00 2.44 3.437(3) 174

loop_
_geom_torsion_atom_site_label_1
_geom_torsion_atom_site_label_2
_geom_torsion_atom_site_label_3
_geom_torsion_atom_site_label_4
_geom_torsion_site_symmetry_1
_geom_torsion_site_symmetry_2
_geom_torsion_site_symmetry_3
_geom_torsion_site_symmetry_4
_geom_torsion
_geom_torsion_publ_flag
O3 Ti1 O1 C15 . . . . -7.6(2) ?
N1 Ti1 O1 C15 . . . . -5.47(16) ?
C24 Ti1 O1 C15 . . . . 125.39(18) ?
C18 Ti1 O1 C15 . . . . -138.1(2) ?
C23 Ti1 O1 C15 . . . . 136.18(18) ?
C17 Ti1 O1 C15 . . . . -102.33(19) ?
C19 Ti1 O1 C15 . . . . -149.50(18) ?
C20 Ti1 O1 C15 . . . . -119.92(18) ?
C21 Ti1 O1 C15 . . . . -91.02(19) ?
C25 Ti1 O1 C15 . . . . 86.12(19) ?
C22 Ti1 O1 C15 . . . . 108.66(18) ?
O3 Ti1 N1 C12 . . . . 1.13(13) ?
O1 Ti1 N1 C12 . . . . -177.44(15) ?
C24 Ti1 N1 C12 . . . . 65.56(17) ?
C18 Ti1 N1 C12 . . . . -121.21(15) ?
C23 Ti1 N1 C12 . . . . 116.57(15) ?
C17 Ti1 N1 C12 . . . . -104.30(16) ?
C19 Ti1 N1 C12 . . . . -86.97(19) ?
C20 Ti1 N1 C12 . . . . -54.46(17) ?
C21 Ti1 N1 C12 . . . . -70.87(15) ?
C25 Ti1 N1 C12 . . . . 64.82(15) ?
C22 Ti1 N1 C12 . . . . 121.54(15) ?
O3 Ti1 N1 C13 . . . . -179.87(15) ?
O1 Ti1 N1 C13 . . . . 1.56(14) ?
C24 Ti1 N1 C13 . . . . -115.44(15) ?
C18 Ti1 N1 C13 . . . . 57.79(17) ?
C23 Ti1 N1 C13 . . . . -64.42(18) ?
C17 Ti1 N1 C13 . . . . 74.70(16) ?
C19 Ti1 N1 C13 . . . . 92.04(19) ?
C20 Ti1 N1 C13 . . . . 124.55(15) ?
C21 Ti1 N1 C13 . . . . 108.13(16) ?
C25 Ti1 N1 C13 . . . . -116.18(15) ?
C22 Ti1 N1 C13 . . . . -59.46(16) ?
O1 Ti1 O3 C16 . . . . 4.2(2) ?
N1 Ti1 O3 C16 . . . . 2.05(15) ?
C24 Ti1 O3 C16 . . . . -137.75(16) ?
C18 Ti1 O3 C16 . . . . 117.51(18) ?
C23 Ti1 O3 C16 . . . . -132.14(16) ?
C17 Ti1 O3 C16 . . . . 87.90(16) ?
C19 Ti1 O3 C16 . . . . 146.41(16) ?
C20 Ti1 O3 C16 . . . . 134.39(17) ?
C21 Ti1 O3 C16 . . . . 99.43(17) ?
C25 Ti1 O3 C16 . . . . -108.02(17) ?
C22 Ti1 O3 C16 . . . . -92.09(16) ?
Ti1 O3 C16 O4 . . . . 175.14(16) ?
Ti1 O3 C16 C12 . . . . -4.3(2) ?
C13 N1 C12 C11 . . . . 0.3(3) ?
Ti1 N1 C12 C11 . . . . 179.30(14) ?
C13 N1 C12 C16 . . . . 177.54(16) ?
Ti1 N1 C12 C16 . . . . -3.4(2) ?
C10 C11 C12 N1 . . . . 0.6(3) ?
C10 C11 C12 C16 . . . . -176.32(17) ?
O4 C16 C12 N1 . . . . -174.76(18) ?
O3 C16 C12 N1 . . . . 4.7(2) ?
O4 C16 C12 C11 . . . . 2.5(3) ?
O3 C16 C12 C11 . . . . -178.03(18) ?
C9 O5 C10 C11 . . . . 1.3(3) ?
C9 O5 C10 C14 . . . . 179.90(18) ?
C12 C11 C10 O5 . . . . 177.28(19) ?
C12 C11 C10 C14 . . . . -1.3(3) ?
Ti1 O1 C15 O2 . . . . -171.98(17) ?
Ti1 O1 C15 C13 . . . . 7.9(3) ?
O5 C10 C14 C13 . . . . -177.60(19) ?
C11 C10 C14 C13 . . . . 1.1(3) ?
C12 N1 C13 C14 . . . . -0.5(3) ?
Ti1 N1 C13 C14 . . . . -179.50(15) ?
C12 N1 C13 C15 . . . . -179.46(16) ?
Ti1 N1 C13 C15 . . . . 1.5(2) ?
C10 C14 C13 N1 . . . . -0.2(3) ?
C10 C14 C13 C15 . . . . 178.62(19) ?
O2 C15 C13 N1 . . . . 174.18(19) ?
O1 C15 C13 N1 . . . . -5.7(3) ?
O2 C15 C13 C14 . . . . -4.8(3) ?
O1 C15 C13 C14 . . . . 175.3(2) ?
C10 O5 C9 C6 . . . . -175.81(18) ?
C5 C6 C9 O5 . . . . 110.4(2) ?
C7 C6 C9 O5 . . . . -72.2(3) ?
C8 C3 C2 C1 . . . . -167.4(3) ?
C4 C3 C2 C1 . . . . 12.1(4) ?
O3 Ti1 C22 C23 . . . . -98.28(15) ?
O1 Ti1 C22 C23 . . . . 123.83(15) ?
N1 Ti1 C22 C23 . . . . -173.93(14) ?
C24 Ti1 C22 C23 . . . . -39.25(14) ?
C18 Ti1 C22 C23 . . . . 57.67(16) ?
C17 Ti1 C22 C23 . . . . 81.74(18) ?
C19 Ti1 C22 C23 . . . . 22.37(16) ?
C20 Ti1 C22 C23 . . . . 1.2(2) ?
C21 Ti1 C22 C23 . . . . 46.4(3) ?
C25 Ti1 C22 C23 . . . . -80.06(15) ?
O3 Ti1 C22 C26 . . . . 19.10(15) ?
O1 Ti1 C22 C26 . . . . -118.78(14) ?
N1 Ti1 C22 C26 . . . . -56.55(14) ?
C24 Ti1 C22 C26 . . . . 78.13(15) ?
C18 Ti1 C22 C26 . . . . 175.05(14) ?
C23 Ti1 C22 C26 . . . . 117.4(2) ?
C17 Ti1 C22 C26 . . . . -160.88(14) ?
C19 Ti1 C22 C26 . . . . 139.76(14) ?
C20 Ti1 C22 C26 . . . . 118.57(15) ?
C21 Ti1 C22 C26 . . . . 163.8(2) ?
C25 Ti1 C22 C26 . . . . 37.32(13) ?
C26 C22 C23 C24 . . . . 1.5(3) ?
Ti1 C22 C23 C24 . . . . 65.74(15) ?
C26 C22 C23 Ti1 . . . . -64.19(16) ?
O3 Ti1 C23 C22 . . . . 103.60(14) ?
O1 Ti1 C23 C22 . . . . -50.69(14) ?
N1 Ti1 C23 C22 . . . . 8.7(2) ?
C24 Ti1 C23 C22 . . . . 113.4(2) ?
C18 Ti1 C23 C22 . . . . -124.99(16) ?
C17 Ti1 C23 C22 . . . . -122.25(16) ?
C19 Ti1 C23 C22 . . . . -157.84(16) ?
C20 Ti1 C23 C22 . . . . -179.15(15) ?
C21 Ti1 C23 C22 . . . . -161.41(14) ?
C25 Ti1 C23 C22 . . . . 76.28(15) ?
O3 Ti1 C23 C24 . . . . -9.79(16) ?
O1 Ti1 C23 C24 . . . . -164.07(14) ?
N1 Ti1 C23 C24 . . . . -104.69(15) ?
C18 Ti1 C23 C24 . . . . 121.63(15) ?
C17 Ti1 C23 C24 . . . . 124.36(15) ?
C19 Ti1 C23 C24 . . . . 88.78(15) ?
C20 Ti1 C23 C24 . . . . 67.47(15) ?
C21 Ti1 C23 C24 . . . . 85.21(17) ?
C25 Ti1 C23 C24 . . . . -37.11(13) ?
C22 Ti1 C23 C24 . . . . -113.4(2) ?
C8 C3 C4 C5 . . . . 1.4(3) ?
C2 C3 C4 C5 . . . . -178.0(2) ?
C23 C22 C26 C25 . . . . -2.8(3) ?
Ti1 C22 C26 C25 . . . . -65.21(15) ?
C23 C22 C26 Ti1 . . . . 62.38(16) ?
O3 Ti1 C26 C25 . . . . -48.98(14) ?
O1 Ti1 C26 C25 . . . . 169.90(14) ?
N1 Ti1 C26 C25 . . . . -119.49(14) ?
C24 Ti1 C26 C25 . . . . 36.31(13) ?
C18 Ti1 C26 C25 . . . . 107.89(18) ?
C23 Ti1 C26 C25 . . . . 78.72(14) ?
C17 Ti1 C26 C25 . . . . 163.7(3) ?
C19 Ti1 C26 C25 . . . . 61.25(17) ?
C20 Ti1 C26 C25 . . . . 14.9(2) ?
C21 Ti1 C26 C25 . . . . -44.9(4) ?
C22 Ti1 C26 C25 . . . . 115.06(19) ?
O3 Ti1 C26 C22 . . . . -164.04(13) ?
O1 Ti1 C26 C22 . . . . 54.84(13) ?
N1 Ti1 C26 C22 . . . . 125.45(13) ?
C24 Ti1 C26 C22 . . . . -78.75(14) ?
C18 Ti1 C26 C22 . . . . -7.2(2) ?
C23 Ti1 C26 C22 . . . . -36.34(13) ?
C17 Ti1 C26 C22 . . . . 48.7(3) ?
C19 Ti1 C26 C22 . . . . -53.81(17) ?
C20 Ti1 C26 C22 . . . . -100.11(16) ?
C21 Ti1 C26 C22 . . . . -160.0(3) ?
C25 Ti1 C26 C22 . . . . -115.06(19) ?
O3 Ti1 C19 C20 . . . . -21.07(17) ?
O1 Ti1 C19 C20 . . . . 135.28(16) ?
N1 Ti1 C19 C20 . . . . 56.2(2) ?
C24 Ti1 C19 C20 . . . . -104.00(17) ?
C18 Ti1 C19 C20 . . . . 115.3(2) ?
C23 Ti1 C19 C20 . . . . -140.05(18) ?
C17 Ti1 C19 C20 . . . . 77.21(18) ?
C21 Ti1 C19 C20 . . . . 36.71(15) ?
C25 Ti1 C19 C20 . . . . -94.26(17) ?
C22 Ti1 C19 C20 . . . . -152.69(16) ?
O3 Ti1 C19 C18 . . . . -136.42(17) ?
O1 Ti1 C19 C18 . . . . 19.93(19) ?
N1 Ti1 C19 C18 . . . . -59.1(2) ?
C24 Ti1 C19 C18 . . . . 140.65(19) ?
C23 Ti1 C19 C18 . . . . 104.61(18) ?
C17 Ti1 C19 C18 . . . . -38.14(17) ?
C20 Ti1 C19 C18 . . . . -115.3(2) ?
C21 Ti1 C19 C18 . . . . -78.64(18) ?
C25 Ti1 C19 C18 . . . . 150.40(17) ?
C22 Ti1 C19 C18 . . . . 91.96(18) ?
C5 C6 C7 C8 . . . . 1.0(3) ?
C9 C6 C7 C8 . . . . -176.5(2) ?
O3 Ti1 C21 C17 . . . . -159.45(18) ?
O1 Ti1 C21 C17 . . . . -20.07(18) ?
N1 Ti1 C21 C17 . . . . -90.03(17) ?
C24 Ti1 C21 C17 . . . . 124.66(17) ?
C18 Ti1 C21 C17 . . . . 37.87(16) ?
C23 Ti1 C21 C17 . . . . 83.3(2) ?
C19 Ti1 C21 C17 . . . . 79.10(18) ?
C20 Ti1 C21 C17 . . . . 116.1(2) ?
C25 Ti1 C21 C17 . . . . 163.41(16) ?
C22 Ti1 C21 C17 . . . . 50.9(3) ?
O3 Ti1 C21 C20 . . . . 84.48(15) ?
O1 Ti1 C21 C20 . . . . -136.14(15) ?
N1 Ti1 C21 C20 . . . . 153.90(16) ?
C24 Ti1 C21 C20 . . . . 8.59(19) ?
C18 Ti1 C21 C20 . . . . -78.20(17) ?
C23 Ti1 C21 C20 . . . . -32.8(2) ?
C17 Ti1 C21 C20 . . . . -116.1(2) ?
C19 Ti1 C21 C20 . . . . -36.97(15) ?
C25 Ti1 C21 C20 . . . . 47.3(2) ?
C22 Ti1 C21 C20 . . . . -65.1(3) ?
C22 C26 C25 C24 . . . . 3.0(3) ?
Ti1 C26 C25 C24 . . . . -62.23(16) ?
C22 C26 C25 Ti1 . . . . 65.26(16) ?
O3 Ti1 C25 C24 . . . . -116.45(14) ?
O1 Ti1 C25 C24 . . . . 105.53(14) ?
N1 Ti1 C25 C24 . . . . 179.04(13) ?
C18 Ti1 C25 C24 . . . . 6.6(2) ?
C23 Ti1 C25 C24 . . . . 38.78(13) ?
C17 Ti1 C25 C24 . . . . -43.8(4) ?
C19 Ti1 C25 C24 . . . . -17.37(15) ?
C20 Ti1 C25 C24 . . . . -53.02(15) ?
C21 Ti1 C25 C24 . . . . -78.31(18) ?
C22 Ti1 C25 C24 . . . . 79.82(15) ?
O3 Ti1 C25 C26 . . . . 126.40(15) ?
O1 Ti1 C25 C26 . . . . -11.62(16) ?
N1 Ti1 C25 C26 . . . . 61.89(14) ?
C24 Ti1 C25 C26 . . . . -117.1(2) ?
C18 Ti1 C25 C26 . . . . -110.53(17) ?
C23 Ti1 C25 C26 . . . . -78.36(14) ?
C17 Ti1 C25 C26 . . . . -160.9(3) ?
C19 Ti1 C25 C26 . . . . -134.52(14) ?
C20 Ti1 C25 C26 . . . . -170.17(14) ?
C21 Ti1 C25 C26 . . . . 164.54(14) ?
C22 Ti1 C25 C26 . . . . -37.33(13) ?
C4 C3 C8 C7 . . . . -1.3(3) ?
C2 C3 C8 C7 . . . . 178.2(2) ?
C6 C7 C8 C3 . . . . 0.1(4) ?
C26 C25 C24 C23 . . . . -2.1(3) ?
Ti1 C25 C24 C23 . . . . -66.39(16) ?
C26 C25 C24 Ti1 . . . . 64.30(16) ?
C22 C23 C24 C25 . . . . 0.3(3) ?
Ti1 C23 C24 C25 . . . . 68.41(16) ?
C22 C23 C24 Ti1 . . . . -68.08(16) ?
O3 Ti1 C24 C25 . . . . 57.21(13) ?
O1 Ti1 C24 C25 . . . . -95.39(14) ?
N1 Ti1 C24 C25 . . . . -1.32(18) ?
C18 Ti1 C24 C25 . . . . -175.38(14) ?
C23 Ti1 C24 C25 . . . . -114.42(19) ?
C17 Ti1 C24 C25 . . . . 164.61(16) ?
C19 Ti1 C24 C25 . . . . 163.22(15) ?
C20 Ti1 C24 C25 . . . . 130.61(14) ?
C21 Ti1 C24 C25 . . . . 125.88(14) ?
C22 Ti1 C24 C25 . . . . -76.60(15) ?
O3 Ti1 C24 C23 . . . . 171.63(14) ?
O1 Ti1 C24 C23 . . . . 19.03(17) ?
N1 Ti1 C24 C23 . . . . 113.10(14) ?
C18 Ti1 C24 C23 . . . . -60.96(15) ?
C17 Ti1 C24 C23 . . . . -80.97(18) ?
C19 Ti1 C24 C23 . . . . -82.37(15) ?
C20 Ti1 C24 C23 . . . . -114.97(15) ?
C21 Ti1 C24 C23 . . . . -119.70(14) ?
C25 Ti1 C24 C23 . . . . 114.42(19) ?
C22 Ti1 C24 C23 . . . . 37.81(13) ?
C7 C6 C5 C4 . . . . -0.9(3) ?
C9 C6 C5 C4 . . . . 176.62(19) ?
C3 C4 C5 C6 . . . . -0.3(3) ?
C17 C21 C20 C19 . . . . 0.7(3) ?
Ti1 C21 C20 C19 . . . . 65.25(17) ?
C17 C21 C20 Ti1 . . . . -64.51(17) ?
C18 C19 C20 C21 . . . . -1.5(3) ?
Ti1 C19 C20 C21 . . . . -65.71(17) ?
C18 C19 C20 Ti1 . . . . 64.22(17) ?
O3 Ti1 C20 C21 . . . . -85.23(16) ?
O1 Ti1 C20 C21 . . . . 57.39(18) ?
N1 Ti1 C20 C21 . . . . -30.84(18) ?
C24 Ti1 C20 C21 . . . . -172.57(16) ?
C18 Ti1 C20 C21 . . . . 78.58(18) ?
C23 Ti1 C20 C21 . . . . 155.36(16) ?
C17 Ti1 C20 C21 . . . . 36.77(16) ?
C19 Ti1 C20 C21 . . . . 116.1(2) ?
C25 Ti1 C20 C21 . . . . -146.32(16) ?
C22 Ti1 C20 C21 . . . . 154.69(15) ?
O3 Ti1 C20 C19 . . . . 158.72(17) ?
O1 Ti1 C20 C19 . . . . -58.66(19) ?
N1 Ti1 C20 C19 . . . . -146.89(15) ?
C24 Ti1 C20 C19 . . . . 71.38(17) ?
C18 Ti1 C20 C19 . . . . -37.47(16) ?
C23 Ti1 C20 C19 . . . . 39.31(18) ?
C17 Ti1 C20 C19 . . . . -79.28(19) ?
C21 Ti1 C20 C19 . . . . -116.1(2) ?
C25 Ti1 C20 C19 . . . . 97.63(17) ?
C22 Ti1 C20 C19 . . . . 38.6(2) ?
C20 C19 C18 C17 . . . . 1.7(3) ?
Ti1 C19 C18 C17 . . . . 66.75(18) ?
C20 C19 C18 Ti1 . . . . -65.09(17) ?
O3 Ti1 C18 C19 . . . . 56.7(2) ?
O1 Ti1 C18 C19 . . . . -160.13(19) ?
N1 Ti1 C18 C19 . . . . 145.42(15) ?
C24 Ti1 C18 C19 . . . . -39.55(18) ?
C23 Ti1 C18 C19 . . . . -69.77(17) ?
C17 Ti1 C18 C19 . . . . 114.4(2) ?
C20 Ti1 C18 C19 . . . . 37.13(16) ?
C21 Ti1 C18 C19 . . . . 77.66(17) ?
C25 Ti1 C18 C19 . . . . -43.3(2) ?
C22 Ti1 C18 C19 . . . . -97.89(17) ?
O3 Ti1 C18 C17 . . . . -57.7(2) ?
O1 Ti1 C18 C17 . . . . 85.44(17) ?
N1 Ti1 C18 C17 . . . . 31.00(19) ?
C24 Ti1 C18 C17 . . . . -153.98(16) ?
C23 Ti1 C18 C17 . . . . 175.80(17) ?
C19 Ti1 C18 C17 . . . . -114.4(2) ?
C20 Ti1 C18 C17 . . . . -77.30(17) ?
C21 Ti1 C18 C17 . . . . -36.77(16) ?
C25 Ti1 C18 C17 . . . . -157.74(16) ?
C22 Ti1 C18 C17 . . . . 147.69(16) ?
C20 C21 C17 C18 . . . . 0.3(3) ?
Ti1 C21 C17 C18 . . . . -64.25(18) ?
C20 C21 C17 Ti1 . . . . 64.55(17) ?
C19 C18 C17 C21 . . . . -1.2(3) ?
Ti1 C18 C17 C21 . . . . 65.69(18) ?
C19 C18 C17 Ti1 . . . . -66.91(17) ?
O3 Ti1 C17 C21 . . . . 20.38(18) ?
O1 Ti1 C17 C21 . . . . 159.99(18) ?
N1 Ti1 C17 C21 . . . . 90.68(17) ?
C24 Ti1 C17 C21 . . . . -79.3(2) ?
C18 Ti1 C17 C21 . . . . -115.4(2) ?
C23 Ti1 C17 C21 . . . . -120.19(18) ?
C19 Ti1 C17 C21 . . . . -77.68(17) ?
C20 Ti1 C17 C21 . . . . -36.81(15) ?
C25 Ti1 C17 C21 . . . . -47.4(4) ?
C22 Ti1 C17 C21 . . . . -159.64(15) ?
O3 Ti1 C17 C18 . . . . 135.74(16) ?
O1 Ti1 C17 C18 . . . . -84.65(17) ?
N1 Ti1 C17 C18 . . . . -153.96(16) ?
C24 Ti1 C17 C18 . . . . 36.0(2) ?
C23 Ti1 C17 C18 . . . . -4.8(2) ?
C19 Ti1 C17 C18 . . . . 37.68(15) ?
C20 Ti1 C17 C18 . . . . 78.55(17) ?
C21 Ti1 C17 C18 . . . . 115.4(2) ?
C25 Ti1 C17 C18 . . . . 67.9(4) ?
C22 Ti1 C17 C18 . . . . -44.3(2) ?
